data_1573396
loop_
_publ_author_name
'Maessen, Stefan'
'Lekanne Deprez, Siebe'
'van den Bersselaar, Bart'
'Vermeeren, Pascal'
'Heuts, Johan P. A.'
'Lutz, Martin'
'Fonseca Guerra, C\'elia'
'Palmans, Anja'

_publ_section_title
;
 Structure-Property Relationships to Direct the Dynamic Properties of
 Acylsemicarbazide-Based Materials
;
_journal_name_full 'Polymer Chemistry'
_journal_paper_doi 10.1039/D4PY01296H
_journal_year 2024
_chemical_formula_moiety 'C14 H13 N3 O2'
_chemical_formula_sum 'C14 H13 N3 O2'
_chemical_formula_weight 255.27
_space_group_crystal_system orthorhombic
_space_group_IT_number 61
_space_group_name_Hall '-P 2ac 2ab'
_space_group_name_H-M_alt 'P b c a'
_atom_sites_solution_hydrogens difmap
_atom_sites_solution_primary dual
_atom_sites_solution_secondary difmap
_audit_creation_method SHELXL-2018/3
_audit_update_record
;
2024-08-13 deposited with the CCDC.	2024-12-04 downloaded from the CCDC.
;
_cell_angle_alpha 90
_cell_angle_beta 90
_cell_angle_gamma 90
_cell_formula_units_Z 8
_cell_length_a 9.9581(3)
_cell_length_b 9.1704(3)
_cell_length_c 27.6575(7)
_cell_measurement_reflns_used 17973
_cell_measurement_temperature 150(2)
_cell_measurement_theta_max 27.51
_cell_measurement_theta_min 1.46
_cell_volume 2525.68(13)
_computing_cell_refinement Peakref
_computing_data_collection Apex3
_computing_data_reduction 'Eval15, Sadabs'
_computing_structure_refinement 'SHELXL-2018/3 (Sheldrick, 2018)'
_computing_structure_solution SHELXT
_diffrn_ambient_temperature 150(2)
_diffrn_measured_fraction_theta_full 1.000
_diffrn_measured_fraction_theta_max 1.000
_diffrn_measurement_device_type 'Bruker Kappa ApexII'
_diffrn_measurement_method '\f and \w scans'
_diffrn_radiation_type MoK\a
_diffrn_radiation_wavelength 0.71073
_diffrn_reflns_av_R_equivalents 0.0623
_diffrn_reflns_av_unetI/netI 0.0365
_diffrn_reflns_Laue_measured_fraction_full 1.000
_diffrn_reflns_Laue_measured_fraction_max 1.000
_diffrn_reflns_limit_h_max 12
_diffrn_reflns_limit_h_min -12
_diffrn_reflns_limit_k_max 11
_diffrn_reflns_limit_k_min -11
_diffrn_reflns_limit_l_max 35
_diffrn_reflns_limit_l_min -35
_diffrn_reflns_number 41429
_diffrn_reflns_point_group_measured_fraction_full 1.000
_diffrn_reflns_point_group_measured_fraction_max 1.000
_diffrn_reflns_theta_full 25.242
_diffrn_reflns_theta_max 27.496
_diffrn_reflns_theta_min 1.473
_diffrn_source 'sealed tube'
_exptl_absorpt_coefficient_mu 0.093
_exptl_absorpt_correction_T_max 0.7456
_exptl_absorpt_correction_T_min 0.6502
_exptl_absorpt_correction_type multi-scan
_exptl_absorpt_process_details
;
 SADABS 2016/2: Krause, L., Herbst-Irmer, R., Sheldrick G.M. & Stalke D.,
 J. Appl. Cryst. 48 (2015) 3-10
;
_exptl_crystal_colour colourless
_exptl_crystal_density_diffrn 1.343
_exptl_crystal_description needle
_exptl_crystal_F_000 1072
_exptl_crystal_size_max 0.33
_exptl_crystal_size_mid 0.15
_exptl_crystal_size_min 0.05
_refine_diff_density_max 0.230
_refine_diff_density_min -0.188
_refine_diff_density_rms 0.044
_refine_ls_extinction_method none
_refine_ls_goodness_of_fit_ref 1.062
_refine_ls_hydrogen_treatment mixed
_refine_ls_matrix_type full
_refine_ls_number_parameters 184
_refine_ls_number_reflns 2887
_refine_ls_number_restraints 0
_refine_ls_restrained_S_all 1.062
_refine_ls_R_factor_all 0.0683
_refine_ls_R_factor_gt 0.0453
_refine_ls_shift/su_max 0.000
_refine_ls_shift/su_mean 0.000
_refine_ls_structure_factor_coef Fsqd
_refine_ls_weighting_details 'w=1/[\s^2^(Fo^2^)+(0.0426P)^2^+0.9982P] where P=(Fo^2^+2Fc^2^)/3'
_refine_ls_weighting_scheme calc
_refine_ls_wR_factor_gt 0.1023
_refine_ls_wR_factor_ref 0.1130
_reflns_Friedel_coverage 0.000
_reflns_number_gt 2119
_reflns_number_total 2887
_reflns_threshold_expression 'I > 2\s(I)'
_cod_data_source_file d4py01296h2.cif
_cod_data_source_block l1330a
_cod_original_cell_volume 2525.70(12)
_cod_database_code 1573396
_shelx_shelxl_version_number 2018/3
_shelx_space_group_comment
;
The symmetry employed for this shelxl refinement is uniquely defined
by the following loop, which should always be used as a source of
symmetry information in preference to the above space-group names.
They are only intended as comments.
;

loop_
_space_group_symop_operation_xyz
'x, y, z'
'-x+1/2, -y, z+1/2'
'-x, y+1/2, -z+1/2'
'x+1/2, -y+1/2, -z'
'-x, -y, -z'
'x-1/2, y, -z-1/2'
'x, -y-1/2, z-1/2'
'-x-1/2, y-1/2, z'

loop_
_atom_site_label
_atom_site_type_symbol
_atom_site_fract_x
_atom_site_fract_y
_atom_site_fract_z
_atom_site_U_iso_or_equiv
_atom_site_adp_type
_atom_site_occupancy
_atom_site_site_symmetry_order
_atom_site_calc_flag
_atom_site_refinement_flags_posn
_atom_site_refinement_flags_adp
_atom_site_refinement_flags_occupancy
_atom_site_disorder_assembly
_atom_site_disorder_group
O1 O 0.23621(12) 0.16138(11) 0.15441(4) 0.0320(3) Uani 1 1 d . . . . .
O2 O 0.40474(10) 0.26706(13) 0.24016(4) 0.0330(3) Uani 1 1 d . . . . .
N1 N 0.26847(14) 0.37966(15) 0.11617(5) 0.0278(3) Uani 1 1 d . . . . .
H1N H 0.2593(17) 0.473(2) 0.1204(6) 0.032(5) Uiso 1 1 d . . . . .
N2 N 0.19117(13) 0.37376(15) 0.19420(5) 0.0256(3) Uani 1 1 d . . . . .
H2N H 0.2216(17) 0.463(2) 0.1960(6) 0.029(5) Uiso 1 1 d . . . . .
N3 N 0.18126(13) 0.29706(14) 0.23740(5) 0.0256(3) Uani 1 1 d . . . . .
H3N H 0.0987(19) 0.2767(18) 0.2473(6) 0.032(5) Uiso 1 1 d . . . . .
C1 C 0.33319(15) 0.32942(17) 0.07360(6) 0.0272(3) Uani 1 1 d . . . . .
C2 C 0.30965(18) 0.4015(2) 0.03074(7) 0.0428(5) Uani 1 1 d . . . . .
H2 H 0.247348 0.479925 0.029749 0.051 Uiso 1 1 calc R U . . .
C3 C 0.3768(2) 0.3598(3) -0.01096(7) 0.0585(6) Uani 1 1 d . . . . .
H3 H 0.359716 0.409568 -0.040462 0.070 Uiso 1 1 calc R U . . .
C4 C 0.4678(2) 0.2472(2) -0.00999(7) 0.0533(5) Uani 1 1 d . . . . .
H4 H 0.513072 0.218543 -0.038685 0.064 Uiso 1 1 calc R U . . .
C5 C 0.49247(19) 0.1768(2) 0.03274(7) 0.0443(5) Uani 1 1 d . . . . .
H5 H 0.555912 0.099435 0.033568 0.053 Uiso 1 1 calc R U . . .
C6 C 0.42655(17) 0.21646(18) 0.07463(7) 0.0352(4) Uani 1 1 d . . . . .
H6 H 0.444826 0.166857 0.104063 0.042 Uiso 1 1 calc R U . . .
C7 C 0.23549(14) 0.29554(16) 0.15449(5) 0.0241(3) Uani 1 1 d . . . . .
C8 C 0.29355(14) 0.23803(16) 0.25683(6) 0.0253(3) Uani 1 1 d . . . . .
C9 C 0.27498(15) 0.13479(16) 0.29809(6) 0.0260(3) Uani 1 1 d . . . . .
C10 C 0.15116(16) 0.07703(18) 0.31153(6) 0.0304(4) Uani 1 1 d . . . . .
H10 H 0.072112 0.105768 0.294826 0.036 Uiso 1 1 calc R U . . .
C11 C 0.14288(17) -0.02220(18) 0.34918(6) 0.0348(4) Uani 1 1 d . . . . .
H11 H 0.058050 -0.061174 0.358127 0.042 Uiso 1 1 calc R U . . .
C12 C 0.25700(18) -0.0650(2) 0.37384(6) 0.0371(4) Uani 1 1 d . . . . .
H12 H 0.250887 -0.132939 0.399672 0.044 Uiso 1 1 calc R U . . .
C13 C 0.38019(18) -0.0079(2) 0.36056(7) 0.0418(5) Uani 1 1 d . . . . .
H13 H 0.458941 -0.036778 0.377417 0.050 Uiso 1 1 calc R U . . .
C14 C 0.38950(17) 0.09063(19) 0.32297(6) 0.0354(4) Uani 1 1 d . . . . .
H14 H 0.474711 0.128597 0.314011 0.042 Uiso 1 1 calc R U . . .

loop_
_atom_site_aniso_label
_atom_site_aniso_U_11
_atom_site_aniso_U_22
_atom_site_aniso_U_33
_atom_site_aniso_U_23
_atom_site_aniso_U_13
_atom_site_aniso_U_12
O1 0.0429(7) 0.0183(6) 0.0347(6) -0.0027(5) 0.0014(5) -0.0020(5)
O2 0.0191(6) 0.0426(7) 0.0372(7) -0.0006(5) 0.0020(4) 0.0002(5)
N1 0.0355(8) 0.0177(7) 0.0303(7) -0.0024(5) 0.0028(6) 0.0018(5)
N2 0.0271(7) 0.0189(6) 0.0307(7) -0.0014(5) 0.0003(5) -0.0006(5)
N3 0.0212(7) 0.0274(7) 0.0283(7) 0.0003(5) 0.0015(5) 0.0013(5)
C1 0.0258(8) 0.0235(7) 0.0323(9) -0.0055(7) -0.0005(6) -0.0041(6)
C2 0.0367(10) 0.0542(12) 0.0375(10) 0.0026(9) -0.0006(8) 0.0106(9)
C3 0.0566(13) 0.0859(17) 0.0330(11) 0.0079(11) 0.0030(9) 0.0119(12)
C4 0.0480(12) 0.0700(14) 0.0420(12) -0.0167(11) 0.0122(9) 0.0002(11)
C5 0.0408(10) 0.0379(10) 0.0542(12) -0.0108(9) 0.0101(9) 0.0019(8)
C6 0.0375(9) 0.0271(8) 0.0410(10) -0.0023(7) 0.0034(7) 0.0007(7)
C7 0.0219(7) 0.0210(8) 0.0294(8) -0.0016(6) -0.0038(6) -0.0008(6)
C8 0.0206(7) 0.0259(8) 0.0293(8) -0.0088(6) -0.0002(6) 0.0006(6)
C9 0.0264(8) 0.0240(8) 0.0277(8) -0.0063(6) -0.0024(6) 0.0034(6)
C10 0.0264(8) 0.0290(8) 0.0357(9) -0.0012(7) -0.0039(7) 0.0020(7)
C11 0.0328(9) 0.0293(8) 0.0422(10) -0.0016(8) 0.0012(7) -0.0015(7)
C12 0.0448(10) 0.0316(9) 0.0348(9) 0.0036(7) -0.0027(8) 0.0023(8)
C13 0.0357(10) 0.0450(11) 0.0447(11) 0.0048(9) -0.0102(8) 0.0068(8)
C14 0.0264(8) 0.0387(10) 0.0411(10) 0.0014(8) -0.0036(7) 0.0006(7)

loop_
_atom_type_symbol
_atom_type_description
_atom_type_scat_dispersion_real
_atom_type_scat_dispersion_imag
_atom_type_scat_source
C C 0.0033 0.0016 'International Tables Vol C Tables 4.2.6.8 and 6.1.1.4'
H H 0.0000 0.0000 'International Tables Vol C Tables 4.2.6.8 and 6.1.1.4'
N N 0.0061 0.0033 'International Tables Vol C Tables 4.2.6.8 and 6.1.1.4'
O O 0.0106 0.0060 'International Tables Vol C Tables 4.2.6.8 and 6.1.1.4'

loop_
_diffrn_orient_matrix_type
_diffrn_orient_matrix_UB_11
_diffrn_orient_matrix_UB_12
_diffrn_orient_matrix_UB_13
_diffrn_orient_matrix_UB_21
_diffrn_orient_matrix_UB_22
_diffrn_orient_matrix_UB_23
_diffrn_orient_matrix_UB_31
_diffrn_orient_matrix_UB_32
_diffrn_orient_matrix_UB_33
'Nonius RMAT' -0.0074831 -0.1087390 -0.0002171 0.0060870 -0.0011492 0.0360896 -0.0999593 0.0080704 0.0022139

loop_
_geom_angle_atom_site_label_1
_geom_angle_atom_site_label_2
_geom_angle_atom_site_label_3
_geom_angle
_geom_angle_site_symmetry_1
_geom_angle_site_symmetry_3
_geom_angle_publ_flag
C7 N1 C1 125.14(13) . . ?
C7 N1 H1N 115.5(12) . . ?
C1 N1 H1N 118.7(12) . . ?
C7 N2 N3 116.26(12) . . ?
C7 N2 H2N 114.9(11) . . ?
N3 N2 H2N 116.7(11) . . ?
C8 N3 N2 119.01(13) . . ?
C8 N3 H3N 124.1(11) . . ?
N2 N3 H3N 115.9(11) . . ?
C2 C1 C6 119.24(16) . . ?
C2 C1 N1 118.74(14) . . ?
C6 C1 N1 121.86(15) . . ?
C1 C2 C3 120.09(18) . . ?
C1 C2 H2 120.0 . . ?
C3 C2 H2 120.0 . . ?
C4 C3 C2 120.58(19) . . ?
C4 C3 H3 119.7 . . ?
C2 C3 H3 119.7 . . ?
C5 C4 C3 119.35(18) . . ?
C5 C4 H4 120.3 . . ?
C3 C4 H4 120.3 . . ?
C4 C5 C6 120.97(18) . . ?
C4 C5 H5 119.5 . . ?
C6 C5 H5 119.5 . . ?
C5 C6 C1 119.77(17) . . ?
C5 C6 H6 120.1 . . ?
C1 C6 H6 120.1 . . ?
O1 C7 N1 124.62(14) . . ?
O1 C7 N2 121.44(14) . . ?
N1 C7 N2 113.82(13) . . ?
O2 C8 N3 120.60(15) . . ?
O2 C8 C9 122.37(14) . . ?
N3 C8 C9 117.02(13) . . ?
C14 C9 C10 118.87(15) . . ?
C14 C9 C8 117.41(14) . . ?
C10 C9 C8 123.67(14) . . ?
C11 C10 C9 120.21(15) . . ?
C11 C10 H10 119.9 . . ?
C9 C10 H10 119.9 . . ?
C12 C11 C10 120.56(16) . . ?
C12 C11 H11 119.7 . . ?
C10 C11 H11 119.7 . . ?
C11 C12 C13 119.39(17) . . ?
C11 C12 H12 120.3 . . ?
C13 C12 H12 120.3 . . ?
C14 C13 C12 120.47(16) . . ?
C14 C13 H13 119.8 . . ?
C12 C13 H13 119.8 . . ?
C13 C14 C9 120.50(16) . . ?
C13 C14 H14 119.8 . . ?
C9 C14 H14 119.8 . . ?

loop_
_geom_bond_atom_site_label_1
_geom_bond_atom_site_label_2
_geom_bond_distance
_geom_bond_site_symmetry_2
_geom_bond_publ_flag
O1 C7 1.2303(18) . ?
O2 C8 1.2285(18) . ?
N1 C7 1.351(2) . ?
N1 C1 1.419(2) . ?
N1 H1N 0.87(2) . ?
N2 C7 1.3839(19) . ?
N2 N3 1.3900(18) . ?
N2 H2N 0.878(19) . ?
N3 C8 1.3536(19) . ?
N3 H3N 0.886(18) . ?
C1 C2 1.378(2) . ?
C1 C6 1.392(2) . ?
C2 C3 1.387(3) . ?
C2 H2 0.9500 . ?
C3 C4 1.374(3) . ?
C3 H3 0.9500 . ?
C4 C5 1.369(3) . ?
C4 H4 0.9500 . ?
C5 C6 1.381(2) . ?
C5 H5 0.9500 . ?
C6 H6 0.9500 . ?
C8 C9 1.494(2) . ?
C9 C14 1.392(2) . ?
C9 C10 1.393(2) . ?
C10 C11 1.385(2) . ?
C10 H10 0.9500 . ?
C11 C12 1.382(2) . ?
C11 H11 0.9500 . ?
C12 C13 1.383(3) . ?
C12 H12 0.9500 . ?
C13 C14 1.381(2) . ?
C13 H13 0.9500 . ?
C14 H14 0.9500 . ?

loop_
_geom_hbond_atom_site_label_D
_geom_hbond_atom_site_label_H
_geom_hbond_atom_site_label_A
_geom_hbond_distance_DH
_geom_hbond_distance_HA
_geom_hbond_distance_DA
_geom_hbond_angle_DHA
_geom_hbond_site_symmetry_A
_geom_hbond_publ_flag
N1 H1N O1 0.87(2) 1.97(2) 2.7919(17) 158.1(16) 8_665 yes
N2 H2N O1 0.878(19) 2.190(18) 2.9480(18) 144.4(14) 8_665 yes
N3 H3N O2 0.886(18) 1.965(19) 2.8361(17) 167.5(16) 6_556 yes

loop_
_geom_torsion_atom_site_label_1
_geom_torsion_atom_site_label_2
_geom_torsion_atom_site_label_3
_geom_torsion_atom_site_label_4
_geom_torsion
_geom_torsion_site_symmetry_1
_geom_torsion_site_symmetry_2
_geom_torsion_site_symmetry_3
_geom_torsion_site_symmetry_4
_geom_torsion_publ_flag
C7 N2 N3 C8 61.83(18) . . . . ?
C7 N1 C1 C2 151.63(16) . . . . ?
C7 N1 C1 C6 -33.0(2) . . . . ?
C6 C1 C2 C3 1.1(3) . . . . ?
N1 C1 C2 C3 176.63(18) . . . . ?
C1 C2 C3 C4 -0.4(3) . . . . ?
C2 C3 C4 C5 -0.4(3) . . . . ?
C3 C4 C5 C6 0.5(3) . . . . ?
C4 C5 C6 C1 0.2(3) . . . . ?
C2 C1 C6 C5 -1.0(3) . . . . ?
N1 C1 C6 C5 -176.38(16) . . . . ?
C1 N1 C7 O1 -13.0(2) . . . . ?
C1 N1 C7 N2 171.06(13) . . . . ?
N3 N2 C7 O1 16.2(2) . . . . ?
N3 N2 C7 N1 -167.70(13) . . . . ?
N2 N3 C8 O2 9.3(2) . . . . ?
N2 N3 C8 C9 -169.31(13) . . . . ?
O2 C8 C9 C14 10.9(2) . . . . ?
N3 C8 C9 C14 -170.58(14) . . . . ?
O2 C8 C9 C10 -166.60(15) . . . . ?
N3 C8 C9 C10 11.9(2) . . . . ?
C14 C9 C10 C11 0.3(2) . . . . ?
C8 C9 C10 C11 177.69(14) . . . . ?
C9 C10 C11 C12 0.0(2) . . . . ?
C10 C11 C12 C13 -0.1(3) . . . . ?
C11 C12 C13 C14 -0.1(3) . . . . ?
C12 C13 C14 C9 0.4(3) . . . . ?
C10 C9 C14 C13 -0.5(2) . . . . ?
C8 C9 C14 C13 -178.08(15) . . . . ?
